data_1561432
loop_
_publ_author_name
'Qin, Ling'
'Qiao, Wen-Cheng'
'Zuo, Wei-Juan'
'Zeng, Si-Ying'
'Mei, Cao'
'Liu, Chang-Jiang'

_publ_section_title
;
 Two Zn coordination polymers with meso-helical chains based on
 mononuclear or dinuclear cluster units
;
_journal_name_full 'Journal of Solid State Chemistry'
_journal_page_first 53
_journal_page_last 57
_journal_paper_doi 10.1016/j.jssc.2016.04.021
_journal_volume 239
_journal_year 2016
_chemical_formula_moiety 'C84 H56 N6 O10 Zn2'
_chemical_formula_sum 'C84 H56 N6 O10 Zn2'
_chemical_formula_weight 1440.09
_space_group_IT_number 15
_space_group_name_Hall '-C 2yc'
_space_group_name_H-M_alt 'C 1 2/c 1'
_symmetry_cell_setting monoclinic
_symmetry_space_group_name_Hall '-C 2yc'
_symmetry_space_group_name_H-M 'C 1 2/c 1'
_atom_sites_solution_hydrogens geom
_atom_sites_solution_primary direct
_atom_sites_solution_secondary difmap
_audit_creation_method SHELXL-97
_cell_angle_alpha 90.00
_cell_angle_beta 109.7320(10)
_cell_angle_gamma 90.00
_cell_formula_units_Z 8
_cell_length_a 21.2969(18)
_cell_length_b 37.398(3)
_cell_length_c 28.267(2)
_cell_measurement_reflns_used 16322
_cell_measurement_temperature 291(2)
_cell_measurement_theta_max 26.636
_cell_measurement_theta_min 2.173
_cell_volume 21192(3)
_computing_cell_refinement 'Bruker SMART'
_computing_data_collection 'Bruker SMART'
_computing_data_reduction 'Bruker SAINT'
_computing_molecular_graphics 'Bruker SHELXTL'
_computing_publication_material 'Bruker SHELXTL'
_computing_structure_refinement 'SHELXL-97 (Sheldrick, 1997)'
_computing_structure_solution 'SHELXS-97 (Sheldrick, 1990)'
_diffrn_ambient_temperature 291(2)
_diffrn_measured_fraction_theta_full 1.000
_diffrn_measured_fraction_theta_max 1.000
_diffrn_measurement_device_type 'Bruker Apex Smart CCD'
_diffrn_measurement_method 'phi and omega scans'
_diffrn_radiation_monochromator graphite
_diffrn_radiation_source 'fine-focus sealed tube'
_diffrn_radiation_type MoK\a
_diffrn_radiation_wavelength 0.71073
_diffrn_reflns_av_R_equivalents 0.0193
_diffrn_reflns_av_sigmaI/netI 0.0769
_diffrn_reflns_limit_h_max 26
_diffrn_reflns_limit_h_min -22
_diffrn_reflns_limit_k_max 46
_diffrn_reflns_limit_k_min -45
_diffrn_reflns_limit_l_max 34
_diffrn_reflns_limit_l_min -34
_diffrn_reflns_number 64171
_diffrn_reflns_theta_full 26.00
_diffrn_reflns_theta_max 26.00
_diffrn_reflns_theta_min 1.15
_exptl_absorpt_coefficient_mu 0.497
_exptl_absorpt_correction_T_max 0.8985
_exptl_absorpt_correction_T_min 0.8734
_exptl_absorpt_correction_type multi-scan
_exptl_absorpt_process_details sadabs
_exptl_crystal_colour colorless
_exptl_crystal_density_diffrn 0.903
_exptl_crystal_density_method 'not measured'
_exptl_crystal_description block
_exptl_crystal_F_000 5936
_exptl_crystal_size_max 0.28
_exptl_crystal_size_mid 0.24
_exptl_crystal_size_min 0.22
_refine_diff_density_max 0.406
_refine_diff_density_min -0.376
_refine_diff_density_rms 0.065
_refine_ls_extinction_method none
_refine_ls_goodness_of_fit_ref 1.002
_refine_ls_hydrogen_treatment constra
_refine_ls_matrix_type fullcycle
_refine_ls_number_parameters 919
_refine_ls_number_reflns 20844
_refine_ls_number_restraints 0
_refine_ls_restrained_S_all 1.002
_refine_ls_R_factor_all 0.0630
_refine_ls_R_factor_gt 0.0500
_refine_ls_shift/su_max 0.000
_refine_ls_shift/su_mean 0.000
_refine_ls_structure_factor_coef Fsqd
_refine_ls_weighting_details 'calc w=1/[\s^2^(Fo^2^)+(0.0500P)^2^+0.5500P] where P=(Fo^2^+2Fc^2^)/3'
_refine_ls_weighting_scheme calc
_refine_ls_wR_factor_gt 0.1329
_refine_ls_wR_factor_ref 0.1344
_reflns_number_gt 11061
_reflns_number_total 20844
_reflns_threshold_expression >2sigma(I)
_cod_data_source_file JSSC-2016-239-55.cif
_cod_data_source_block 1
_cod_depositor_comments
;
The following automatic conversions were performed:

data item '_symmetry_cell_setting' value 'Monoclinic' was changed to
'monoclinic' in accordance with the built-in table derived from the
CIF Core dictionary named 'cif_core.dic' version 2.4.5 last updated
on 2014-11-21.

Automatic conversion script
Id: cif_fix_values 8369 2020-08-20 11:38:08Z andrius 
;
_cod_original_sg_symbol_Hall ' -C 2yc'
_cod_original_sg_symbol_H-M 'C2/c  '
_cod_database_code 1561432

loop_
_symmetry_equiv_pos_as_xyz
'x, y, z'
'-x, y, -z+1/2'
'x+1/2, y+1/2, z'
'-x+1/2, y+1/2, -z+1/2'
'-x, -y, -z'
'x, -y, z-1/2'
'-x+1/2, -y+1/2, -z'
'x+1/2, -y+1/2, z-1/2'

loop_
_atom_site_label
_atom_site_type_symbol
_atom_site_fract_x
_atom_site_fract_y
_atom_site_fract_z
_atom_site_U_iso_or_equiv
_atom_site_adp_type
_atom_site_occupancy
_atom_site_symmetry_multiplicity
_atom_site_calc_flag
_atom_site_refinement_flags
_atom_site_disorder_assembly
_atom_site_disorder_group
C1 C 0.82546(15) 0.32664(8) 0.25127(12) 0.0500(8) Uani 1 1 d . . .
H1 H 0.7942 0.3257 0.2676 0.060 Uiso 1 1 calc R . .
C2 C 0.84099(15) 0.35852(8) 0.23636(12) 0.0513(8) Uani 1 1 d . . .
H2 H 0.8221 0.3791 0.2442 0.062 Uiso 1 1 calc R . .
C3 C 0.88492(16) 0.36134(8) 0.20935(12) 0.0503(8) Uani 1 1 d . . .
C4 C 0.91327(15) 0.32909(8) 0.20035(12) 0.0507(9) Uani 1 1 d . . .
H4 H 0.9438 0.3290 0.1834 0.061 Uiso 1 1 calc R . .
C5 C 0.89449(15) 0.29801(8) 0.21735(12) 0.0509(9) Uani 1 1 d . . .
H5 H 0.9119 0.2767 0.2100 0.061 Uiso 1 1 calc R . .
C6 C 0.90408(16) 0.39640(8) 0.19284(12) 0.0492(8) Uani 1 1 d . . .
C7 C 0.86085(15) 0.42526(8) 0.18349(12) 0.0503(8) Uani 1 1 d . . .
H7 H 0.8187 0.4225 0.1861 0.060 Uiso 1 1 calc R . .
C8 C 0.87995(15) 0.45873(8) 0.17013(12) 0.0505(8) Uani 1 1 d . . .
H8 H 0.8501 0.4778 0.1635 0.061 Uiso 1 1 calc R . .
C9 C 0.94252(16) 0.46361(7) 0.16672(12) 0.0480(8) Uani 1 1 d . . .
C10 C 0.98687(16) 0.43408(8) 0.17705(12) 0.0521(9) Uani 1 1 d . . .
H10 H 1.0299 0.4368 0.1762 0.063 Uiso 1 1 calc R . .
C11 C 0.96566(16) 0.40069(8) 0.18859(12) 0.0499(8) Uani 1 1 d . . .
H11 H 0.9941 0.3811 0.1934 0.060 Uiso 1 1 calc R . .
C12 C 0.94212(15) 0.52975(8) 0.16820(13) 0.0485(8) Uani 1 1 d . . .
C13 C 0.92360(15) 0.53265(8) 0.21072(12) 0.0505(8) Uani 1 1 d . . .
H13 H 0.9236 0.5125 0.2300 0.061 Uiso 1 1 calc R . .
C14 C 0.90511(15) 0.56566(8) 0.22443(12) 0.0502(8) Uani 1 1 d . . .
H14 H 0.8927 0.5676 0.2529 0.060 Uiso 1 1 calc R . .
C15 C 0.90515(15) 0.59577(8) 0.19563(13) 0.0498(8) Uani 1 1 d . . .
C16 C 0.92367(15) 0.59288(8) 0.15310(12) 0.0496(8) Uani 1 1 d . . .
H16 H 0.9237 0.6130 0.1338 0.060 Uiso 1 1 calc R . .
C17 C 0.94216(15) 0.55987(8) 0.13939(12) 0.0525(9) Uani 1 1 d . . .
H17 H 0.9545 0.5579 0.1109 0.063 Uiso 1 1 calc R . .
C18 C 0.88809(15) 0.63160(8) 0.21231(12) 0.0512(9) Uani 1 1 d . . .
C19 C 0.84545(15) 0.63489(8) 0.24090(12) 0.0498(8) Uani 1 1 d . . .
H19 H 0.8251 0.6147 0.2484 0.060 Uiso 1 1 calc R . .
C20 C 0.83414(15) 0.66784(8) 0.25758(12) 0.0491(8) Uani 1 1 d . . .
H20 H 0.8066 0.6690 0.2770 0.059 Uiso 1 1 calc R . .
C21 C 0.90083(15) 0.69562(8) 0.21985(11) 0.0499(8) Uani 1 1 d . . .
H21 H 0.9196 0.7164 0.2125 0.060 Uiso 1 1 calc R . .
C22 C 0.91606(15) 0.66411(8) 0.20185(12) 0.0492(8) Uani 1 1 d . . .
H22 H 0.9443 0.6638 0.1830 0.059 Uiso 1 1 calc R . .
C23 C 1.01015(15) 0.49658(8) 0.12849(12) 0.0479(8) Uani 1 1 d . . .
C24 C 1.00012(16) 0.47565(8) 0.08718(12) 0.0525(9) Uani 1 1 d . . .
H24 H 0.9618 0.4617 0.0754 0.063 Uiso 1 1 calc R . .
C25 C 1.04677(16) 0.47482(8) 0.06224(12) 0.0537(9) Uani 1 1 d . . .
H25 H 1.0397 0.4596 0.0349 0.064 Uiso 1 1 calc R . .
C26 C 1.10278(16) 0.49603(8) 0.07721(12) 0.0485(8) Uani 1 1 d . . .
C27 C 1.11440(16) 0.51599(8) 0.12148(13) 0.0522(8) Uani 1 1 d . . .
H27 H 1.1537 0.5290 0.1347 0.063 Uiso 1 1 calc R . .
C28 C 1.06906(15) 0.51637(8) 0.14449(13) 0.0521(9) Uani 1 1 d . . .
H28 H 1.0772 0.5307 0.1729 0.063 Uiso 1 1 calc R . .
C29 C 1.14954(15) 0.49689(8) 0.04744(12) 0.0485(8) Uani 1 1 d . . .
C30 C 1.12996(16) 0.48417(8) 0.00023(13) 0.0526(9) Uani 1 1 d . . .
H30 H 1.0873 0.4746 -0.0136 0.063 Uiso 1 1 calc R . .
C31 C 1.17253(16) 0.48486(9) -0.02906(13) 0.0555(9) Uani 1 1 d . . .
H31 H 1.1589 0.4752 -0.0613 0.067 Uiso 1 1 calc R . .
C32 C 1.23592(16) 0.50057(8) -0.00801(12) 0.0505(8) Uani 1 1 d . . .
C33 C 1.25546(17) 0.51360(8) 0.03971(13) 0.0531(9) Uani 1 1 d . . .
H33 H 1.2972 0.5241 0.0538 0.064 Uiso 1 1 calc R . .
C34 C 1.21235(16) 0.51109(8) 0.06749(13) 0.0512(9) Uani 1 1 d . . .
H34 H 1.2267 0.5193 0.1005 0.061 Uiso 1 1 calc R . .
C35 C 1.28459(15) 0.47004(8) -0.06349(13) 0.0502(8) Uani 1 1 d . . .
C36 C 1.29765(15) 0.43870(8) -0.03541(13) 0.0527(9) Uani 1 1 d . . .
H36 H 1.3020 0.4393 -0.0016 0.063 Uiso 1 1 calc R . .
C37 C 1.30418(15) 0.40653(8) -0.05795(12) 0.0524(9) Uani 1 1 d . . .
H37 H 1.3129 0.3856 -0.0392 0.063 Uiso 1 1 calc R . .
C38 C 1.29765(15) 0.40571(8) -0.10855(12) 0.0496(8) Uani 1 1 d . . .
C39 C 1.28459(15) 0.43705(8) -0.13662(13) 0.0533(9) Uani 1 1 d . . .
H39 H 1.2802 0.4365 -0.1705 0.064 Uiso 1 1 calc R . .
C40 C 1.27806(16) 0.46922(9) -0.11409(13) 0.0556(9) Uani 1 1 d . . .
H40 H 1.2693 0.4902 -0.1329 0.067 Uiso 1 1 calc R . .
C41 C 1.30660(15) 0.37121(8) -0.13207(12) 0.0491(8) Uani 1 1 d . . .
C42 C 1.28338(15) 0.33873(8) -0.12131(12) 0.0509(8) Uani 1 1 d . . .
H42 H 1.2619 0.3377 -0.0976 0.061 Uiso 1 1 calc R . .
C43 C 1.29151(14) 0.30831(8) -0.14491(11) 0.0481(8) Uani 1 1 d . . .
H43 H 1.2747 0.2870 -0.1372 0.058 Uiso 1 1 calc R . .
C44 C 1.34675(15) 0.33860(8) -0.18929(12) 0.0519(9) Uani 1 1 d . . .
H44 H 1.3683 0.3388 -0.2130 0.062 Uiso 1 1 calc R . .
C45 C 1.34081(15) 0.36977(8) -0.16659(12) 0.0526(9) Uani 1 1 d . . .
H45 H 1.3597 0.3905 -0.1741 0.063 Uiso 1 1 calc R . .
C46 C 1.29090(16) 0.53645(8) -0.05519(12) 0.0515(9) Uani 1 1 d . . .
C47 C 1.25266(16) 0.56562(8) -0.05433(11) 0.0494(8) Uani 1 1 d . . .
H47 H 1.2184 0.5635 -0.0411 0.059 Uiso 1 1 calc R . .
C48 C 1.26414(15) 0.59834(8) -0.07284(12) 0.0528(9) Uani 1 1 d . . .
H48 H 1.2379 0.6179 -0.0714 0.063 Uiso 1 1 calc R . .
C49 C 1.31466(16) 0.60243(8) -0.09374(12) 0.0509(9) Uani 1 1 d . . .
C50 C 1.35154(15) 0.57259(8) -0.09360(12) 0.0540(9) Uani 1 1 d . . .
H50 H 1.3859 0.5744 -0.1068 0.065 Uiso 1 1 calc R . .
C51 C 1.34085(16) 0.53991(8) -0.07495(12) 0.0545(9) Uani 1 1 d . . .
H51 H 1.3675 0.5204 -0.0758 0.065 Uiso 1 1 calc R . .
C52 C 0.67741(15) 0.36427(8) 0.11868(12) 0.0489(8) Uani 1 1 d . . .
C53 C 0.71000(15) 0.33307(8) 0.11577(12) 0.0498(8) Uani 1 1 d . . .
H53 H 0.7366 0.3319 0.0956 0.060 Uiso 1 1 calc R . .
C54 C 0.70340(15) 0.30372(8) 0.14242(12) 0.0500(8) Uani 1 1 d . . .
H54 H 0.7279 0.2835 0.1405 0.060 Uiso 1 1 calc R . .
C55 C 0.63731(15) 0.33170(8) 0.17578(12) 0.0543(9) Uani 1 1 d . . .
H55 H 0.6093 0.3313 0.1948 0.065 Uiso 1 1 calc R . .
C56 C 0.64631(15) 0.36348(8) 0.15525(13) 0.0553(9) Uani 1 1 d . . .
H56 H 0.6318 0.3846 0.1655 0.066 Uiso 1 1 calc R . .
C57 C 0.96088(15) 0.26181(7) 0.34965(12) 0.0451(8) Uani 1 1 d . . .
C58 C 1.02528(16) 0.27714(8) 0.38192(12) 0.0477(8) Uani 1 1 d . . .
C59 C 1.08487(16) 0.25921(8) 0.38876(12) 0.0520(8) Uani 1 1 d . . .
H59 H 1.0848 0.2378 0.3720 0.062 Uiso 1 1 calc R . .
C60 C 1.14459(15) 0.27330(8) 0.42059(12) 0.0485(8) Uani 1 1 d . . .
H60 H 1.1845 0.2613 0.4252 0.058 Uiso 1 1 calc R . .
C61 C 1.14471(15) 0.30532(8) 0.44559(12) 0.0466(8) Uani 1 1 d . . .
C62 C 1.08511(15) 0.32325(8) 0.43876(11) 0.0500(8) Uani 1 1 d . . .
H62 H 1.0852 0.3447 0.4555 0.060 Uiso 1 1 calc R . .
C63 C 1.02540(16) 0.30916(8) 0.40692(12) 0.0514(8) Uani 1 1 d . . .
H63 H 0.9855 0.3212 0.4024 0.062 Uiso 1 1 calc R . .
C64 C 0.72203(14) 0.18778(8) 0.02847(11) 0.0467(8) Uani 1 1 d . . .
C65 C 0.78622(15) 0.17893(8) 0.05783(12) 0.0498(8) Uani 1 1 d . . .
H65 H 0.8145 0.1680 0.0433 0.060 Uiso 1 1 calc R . .
C66 C 0.80833(15) 0.18617(8) 0.10801(12) 0.0478(8) Uani 1 1 d . . .
H66 H 0.8516 0.1800 0.1277 0.057 Uiso 1 1 calc R . .
C67 C 0.76628(15) 0.20285(7) 0.13015(11) 0.0420(7) Uani 1 1 d . . .
C68 C 0.70184(15) 0.21113(7) 0.09959(12) 0.0471(8) Uani 1 1 d . . .
H68 H 0.6731 0.2221 0.1136 0.056 Uiso 1 1 calc R . .
C69 C 0.67957(15) 0.20342(7) 0.04902(12) 0.0479(8) Uani 1 1 d . . .
H69 H 0.6360 0.2088 0.0291 0.057 Uiso 1 1 calc R . .
C70 C 0.79051(14) 0.21307(8) 0.18502(11) 0.0449(8) Uani 1 1 d . . .
C71 C 0.70138(15) 0.28282(8) 0.30890(12) 0.0431(8) Uani 1 1 d . . .
C72 C 0.72561(15) 0.29442(7) 0.36289(12) 0.0448(8) Uani 1 1 d . . .
C73 C 0.78833(15) 0.28650(7) 0.39409(12) 0.0467(8) Uani 1 1 d . . .
H73 H 0.8168 0.2744 0.3808 0.056 Uiso 1 1 calc R . .
C74 C 0.81192(15) 0.29555(7) 0.44467(12) 0.0492(8) Uani 1 1 d . . .
H74 H 0.8559 0.2913 0.4647 0.059 Uiso 1 1 calc R . .
C75 C 0.76649(15) 0.31127(8) 0.46392(12) 0.0479(8) Uani 1 1 d . . .
C76 C 0.70235(15) 0.32033(8) 0.43360(12) 0.0494(8) Uani 1 1 d . . .
H76 H 0.6730 0.3314 0.4469 0.059 Uiso 1 1 calc R . .
C77 C 0.68395(15) 0.31256(8) 0.38424(12) 0.0484(8) Uani 1 1 d . . .
H77 H 0.6418 0.3195 0.3634 0.058 Uiso 1 1 calc R . .
C78 C 0.84430(15) 0.30828(8) 0.54697(12) 0.0442(8) Uani 1 1 d . . .
C79 C 0.90334(16) 0.32593(8) 0.55105(12) 0.0527(9) Uani 1 1 d . . .
H79 H 0.9024 0.3463 0.5320 0.063 Uiso 1 1 calc R . .
C80 C 0.96374(15) 0.31308(8) 0.58357(11) 0.0493(8) Uani 1 1 d . . .
H80 H 1.0032 0.3249 0.5863 0.059 Uiso 1 1 calc R . .
C81 C 0.96511(14) 0.28258(8) 0.61200(11) 0.0444(8) Uani 1 1 d . . .
C82 C 0.90607(15) 0.26493(8) 0.60792(12) 0.0481(8) Uani 1 1 d . . .
H82 H 0.9070 0.2445 0.6269 0.058 Uiso 1 1 calc R . .
C83 C 0.84566(15) 0.27778(8) 0.57541(11) 0.0511(8) Uani 1 1 d . . .
H83 H 0.8062 0.2660 0.5727 0.061 Uiso 1 1 calc R . .
C84 C 0.53032(16) 0.23081(8) 0.14581(12) 0.0454(8) Uani 1 1 d . . .
N1 N 0.85351(12) 0.29595(6) 0.24343(9) 0.0492(7) Uani 1 1 d . . .
N2 N 0.86026(11) 0.69871(6) 0.24765(9) 0.0456(6) Uani 1 1 d . . .
N3 N 0.96373(12) 0.49704(6) 0.15515(9) 0.0473(6) Uani 1 1 d . . .
N4 N 1.27718(12) 0.50220(6) -0.03843(10) 0.0500(6) Uani 1 1 d . . .
N5 N 1.32299(11) 0.30785(6) -0.17897(9) 0.0461(6) Uani 1 1 d . . .
N6 N 0.66589(12) 0.30159(6) 0.17026(9) 0.0478(7) Uani 1 1 d . . .
O1 O 0.96161(9) 0.23911(5) 0.31780(8) 0.0500(6) Uani 1 1 d . . .
O2 O 0.90837(9) 0.27296(5) 0.35377(7) 0.0485(5) Uani 1 1 d . . .
O3 O 1.20492(9) 0.31955(5) 0.47775(7) 0.0490(5) Uani 1 1 d . . .
O4 O 0.85046(9) 0.20896(5) 0.21107(7) 0.0476(5) Uani 1 1 d . . .
O5 O 0.75029(9) 0.22752(5) 0.20280(7) 0.0465(5) Uani 1 1 d . . .
O6 O 0.74087(10) 0.26789(5) 0.29142(7) 0.0459(5) Uani 1 1 d . . .
O7 O 0.64180(10) 0.28648(5) 0.28282(8) 0.0476(5) Uani 1 1 d . . .
O8 O 0.78319(10) 0.32050(5) 0.51452(8) 0.0507(6) Uani 1 1 d . . .
O9 O 0.58255(10) 0.22043(5) 0.14154(7) 0.0473(5) Uani 1 1 d . . .
O10 O 0.53120(10) 0.25396(5) 0.17837(8) 0.0485(5) Uani 1 1 d . . .
Zn1 Zn 0.839936(17) 0.242632(9) 0.281132(14) 0.04281(10) Uani 1 1 d . . .
Zn2 Zn 0.650844(17) 0.251585(9) 0.213838(14) 0.04286(10) Uani 1 1 d . . .

loop_
_atom_site_aniso_label
_atom_site_aniso_U_11
_atom_site_aniso_U_22
_atom_site_aniso_U_33
_atom_site_aniso_U_23
_atom_site_aniso_U_13
_atom_site_aniso_U_12
C1 0.055(2) 0.0415(18) 0.053(2) -0.0069(16) 0.0173(17) -0.0093(15)
C2 0.053(2) 0.0451(19) 0.053(2) 0.0038(16) 0.0145(18) -0.0084(16)
C3 0.049(2) 0.051(2) 0.048(2) -0.0038(16) 0.0117(17) -0.0100(16)
C4 0.056(2) 0.0440(19) 0.053(2) 0.0090(16) 0.0199(18) -0.0067(16)
C5 0.055(2) 0.0440(19) 0.056(2) -0.0041(16) 0.0218(18) -0.0123(15)
C6 0.055(2) 0.0412(18) 0.053(2) -0.0064(16) 0.0195(18) -0.0075(16)
C7 0.0468(19) 0.050(2) 0.054(2) 0.0097(16) 0.0166(17) -0.0041(16)
C8 0.048(2) 0.0485(19) 0.055(2) 0.0127(16) 0.0170(17) 0.0010(15)
C9 0.053(2) 0.0340(17) 0.060(2) -0.0070(15) 0.0238(18) -0.0101(15)
C10 0.0481(19) 0.054(2) 0.055(2) 0.0121(17) 0.0175(17) 0.0037(16)
C11 0.054(2) 0.0406(18) 0.054(2) 0.0063(16) 0.0179(18) 0.0016(15)
C12 0.054(2) 0.0375(18) 0.057(2) -0.0019(16) 0.0215(18) -0.0061(15)
C13 0.053(2) 0.048(2) 0.050(2) 0.0136(16) 0.0168(18) 0.0111(16)
C14 0.057(2) 0.0425(19) 0.050(2) 0.0092(16) 0.0176(18) 0.0057(15)
C15 0.053(2) 0.0445(19) 0.051(2) 0.0049(16) 0.0154(18) 0.0087(15)
C16 0.053(2) 0.0481(19) 0.048(2) 0.0140(16) 0.0169(17) 0.0140(16)
C17 0.057(2) 0.052(2) 0.049(2) 0.0125(17) 0.0199(18) 0.0172(17)
C18 0.0463(19) 0.048(2) 0.055(2) 0.0065(16) 0.0115(18) 0.0107(16)
C19 0.051(2) 0.0438(19) 0.055(2) 0.0148(16) 0.0193(18) 0.0113(15)
C20 0.0500(19) 0.050(2) 0.048(2) 0.0109(16) 0.0179(17) 0.0078(15)
C21 0.054(2) 0.0461(19) 0.050(2) -0.0080(16) 0.0179(17) -0.0087(15)
C22 0.056(2) 0.0430(18) 0.051(2) 0.0099(16) 0.0214(18) 0.0143(16)
C23 0.0505(19) 0.0433(18) 0.050(2) -0.0101(16) 0.0170(16) -0.0126(15)
C24 0.057(2) 0.0464(19) 0.055(2) -0.0101(17) 0.0207(19) -0.0145(16)
C25 0.056(2) 0.053(2) 0.050(2) -0.0116(17) 0.0157(18) -0.0108(17)
C26 0.057(2) 0.0395(18) 0.049(2) 0.0046(16) 0.0178(17) -0.0079(16)
C27 0.049(2) 0.055(2) 0.051(2) -0.0077(17) 0.0148(18) -0.0111(16)
C28 0.051(2) 0.0501(19) 0.053(2) -0.0122(16) 0.0145(18) -0.0139(16)
C29 0.0407(18) 0.0485(19) 0.053(2) -0.0083(17) 0.0121(16) 0.0051(15)
C30 0.053(2) 0.054(2) 0.049(2) -0.0049(17) 0.0142(18) -0.0106(16)
C31 0.055(2) 0.055(2) 0.050(2) -0.0112(17) 0.0097(19) -0.0061(17)
C32 0.055(2) 0.0442(19) 0.053(2) -0.0137(17) 0.0181(17) -0.0099(16)
C33 0.053(2) 0.055(2) 0.049(2) -0.0109(17) 0.0156(18) -0.0144(16)
C34 0.054(2) 0.055(2) 0.042(2) -0.0063(15) 0.0135(18) -0.0095(16)
C35 0.055(2) 0.0437(19) 0.049(2) -0.0073(16) 0.0136(18) 0.0107(15)
C36 0.059(2) 0.048(2) 0.051(2) -0.0037(17) 0.0193(18) 0.0093(16)
C37 0.063(2) 0.0450(19) 0.048(2) 0.0005(16) 0.0172(18) 0.0144(16)
C38 0.054(2) 0.0445(19) 0.047(2) -0.0017(16) 0.0125(17) 0.0123(16)
C39 0.057(2) 0.053(2) 0.051(2) 0.0044(17) 0.0193(18) 0.0138(17)
C40 0.057(2) 0.051(2) 0.057(2) 0.0059(18) 0.0169(19) 0.0122(17)
C41 0.051(2) 0.0457(19) 0.049(2) -0.0056(16) 0.0147(17) 0.0063(16)
C42 0.052(2) 0.050(2) 0.051(2) -0.0119(17) 0.0175(17) -0.0094(16)
C43 0.0480(19) 0.0446(18) 0.049(2) -0.0092(16) 0.0133(17) -0.0060(15)
C44 0.049(2) 0.053(2) 0.053(2) -0.0108(17) 0.0168(17) -0.0063(16)
C45 0.055(2) 0.047(2) 0.058(2) -0.0130(17) 0.0219(19) -0.0127(16)
C46 0.061(2) 0.0428(19) 0.052(2) 0.0064(16) 0.0217(19) 0.0087(16)
C47 0.055(2) 0.0456(19) 0.049(2) 0.0120(16) 0.0193(17) 0.0125(16)
C48 0.052(2) 0.054(2) 0.053(2) 0.0145(17) 0.0191(18) 0.0119(16)
C49 0.049(2) 0.048(2) 0.055(2) 0.0095(16) 0.0166(18) 0.0086(16)
C50 0.050(2) 0.048(2) 0.062(2) 0.0120(17) 0.0169(18) 0.0124(16)
C51 0.056(2) 0.051(2) 0.057(2) 0.0125(17) 0.0204(19) 0.0144(17)
C52 0.0477(19) 0.0480(19) 0.048(2) 0.0071(16) 0.0126(17) 0.0061(16)
C53 0.053(2) 0.0462(19) 0.050(2) 0.0100(16) 0.0162(17) 0.0087(16)
C54 0.054(2) 0.0436(18) 0.052(2) 0.0125(16) 0.0184(17) 0.0084(15)
C55 0.055(2) 0.048(2) 0.060(2) 0.0144(17) 0.0200(18) 0.0096(16)
C56 0.056(2) 0.048(2) 0.065(2) 0.0137(18) 0.0230(19) 0.0097(16)
C57 0.0496(19) 0.0398(17) 0.046(2) 0.0027(15) 0.0165(16) -0.0057(14)
C58 0.053(2) 0.0451(19) 0.045(2) -0.0008(16) 0.0151(17) -0.0095(16)
C59 0.049(2) 0.055(2) 0.045(2) -0.0071(16) 0.0071(17) -0.0077(17)
C60 0.0462(19) 0.0402(18) 0.057(2) 0.0053(16) 0.0154(17) -0.0089(15)
C61 0.0445(19) 0.0456(19) 0.047(2) 0.0119(16) 0.0116(16) -0.0069(15)
C62 0.051(2) 0.0516(19) 0.041(2) -0.0116(16) 0.0082(17) 0.0021(16)
C63 0.050(2) 0.052(2) 0.050(2) -0.0110(17) 0.0137(17) -0.0086(16)
C64 0.0416(18) 0.0529(19) 0.042(2) -0.0080(16) 0.0095(16) 0.0120(15)
C65 0.0446(19) 0.0505(19) 0.049(2) -0.0050(16) 0.0090(17) 0.0131(15)
C66 0.0455(19) 0.0493(19) 0.045(2) 0.0073(16) 0.0102(17) 0.0101(15)
C67 0.0458(19) 0.0410(17) 0.0390(19) 0.0025(14) 0.0140(16) -0.0059(14)
C68 0.0469(19) 0.0443(18) 0.048(2) -0.0051(15) 0.0132(17) 0.0132(15)
C69 0.0475(19) 0.0471(18) 0.045(2) -0.0112(15) 0.0095(16) 0.0127(15)
C70 0.0378(17) 0.0555(19) 0.0386(19) 0.0096(15) 0.0091(15) -0.0064(14)
C71 0.0387(19) 0.0461(19) 0.041(2) 0.0062(15) 0.0096(17) -0.0097(15)
C72 0.0427(19) 0.0409(17) 0.048(2) -0.0088(15) 0.0112(16) -0.0035(14)
C73 0.0451(19) 0.0440(18) 0.050(2) -0.0102(15) 0.0151(17) 0.0051(14)
C74 0.0483(19) 0.0491(19) 0.046(2) -0.0126(16) 0.0102(17) 0.0137(15)
C75 0.0451(19) 0.0527(19) 0.043(2) -0.0118(16) 0.0107(16) 0.0087(15)
C76 0.0437(19) 0.0485(19) 0.050(2) -0.0114(16) 0.0073(17) 0.0068(15)
C77 0.0462(19) 0.0468(19) 0.048(2) 0.0100(16) 0.0102(17) 0.0099(15)
C78 0.0437(19) 0.0422(18) 0.045(2) -0.0055(15) 0.0126(16) 0.0077(15)
C79 0.062(2) 0.0489(19) 0.044(2) 0.0083(16) 0.0132(18) -0.0100(17)
C80 0.048(2) 0.0511(19) 0.046(2) 0.0062(16) 0.0133(17) -0.0125(16)
C81 0.0441(18) 0.0458(18) 0.0400(19) -0.0020(15) 0.0098(16) -0.0050(15)
C82 0.048(2) 0.0447(18) 0.046(2) 0.0084(15) 0.0089(17) -0.0108(15)
C83 0.047(2) 0.053(2) 0.047(2) 0.0081(17) 0.0084(17) -0.0080(16)
C84 0.048(2) 0.0446(19) 0.039(2) -0.0019(15) 0.0075(17) -0.0030(16)
N1 0.0512(16) 0.0427(15) 0.0535(18) 0.0056(13) 0.0174(14) -0.0103(12)
N2 0.0483(15) 0.0399(14) 0.0462(16) -0.0066(12) 0.0127(13) 0.0069(12)
N3 0.0549(16) 0.0408(14) 0.0493(16) 0.0062(13) 0.0216(13) -0.0045(12)
N4 0.0542(16) 0.0435(14) 0.0542(17) -0.0044(13) 0.0209(14) 0.0060(12)
N5 0.0466(15) 0.0392(14) 0.0496(17) -0.0081(12) 0.0126(13) 0.0076(12)
N6 0.0468(15) 0.0448(15) 0.0497(17) 0.0132(12) 0.0134(13) 0.0042(12)
O1 0.0446(12) 0.0474(12) 0.0520(14) -0.0076(10) 0.0085(11) -0.0068(10)
O2 0.0472(12) 0.0491(12) 0.0467(13) 0.0088(10) 0.0125(11) 0.0014(10)
O3 0.0453(12) 0.0523(13) 0.0443(13) 0.0091(10) 0.0085(10) -0.0151(10)
O4 0.0471(12) 0.0481(12) 0.0455(13) 0.0102(10) 0.0128(11) 0.0021(10)
O5 0.0446(12) 0.0486(12) 0.0448(13) 0.0095(10) 0.0129(10) 0.0038(10)
O6 0.0448(13) 0.0464(12) 0.0446(14) 0.0086(10) 0.0125(11) 0.0024(10)
O7 0.0488(13) 0.0473(12) 0.0457(14) 0.0105(10) 0.0146(11) 0.0030(10)
O8 0.0484(13) 0.0534(13) 0.0463(14) -0.0116(11) 0.0108(11) 0.0130(10)
O9 0.0449(13) 0.0468(12) 0.0477(14) 0.0092(10) 0.0121(11) 0.0024(10)
O10 0.0467(13) 0.0495(13) 0.0418(13) -0.0023(11) 0.0049(11) -0.0036(10)
Zn1 0.0431(2) 0.0410(2) 0.0421(2) 0.01020(16) 0.01138(18) 0.00198(16)
Zn2 0.0430(2) 0.0416(2) 0.0418(2) 0.01000(16) 0.01146(18) 0.00181(16)

loop_
_atom_type_symbol
_atom_type_description
_atom_type_scat_dispersion_real
_atom_type_scat_dispersion_imag
_atom_type_scat_source
C C 0.0033 0.0016 'International Tables Vol C Tables 4.2.6.8 and 6.1.1.4'
H H 0.0000 0.0000 'International Tables Vol C Tables 4.2.6.8 and 6.1.1.4'
N N 0.0061 0.0033 'International Tables Vol C Tables 4.2.6.8 and 6.1.1.4'
O O 0.0106 0.0060 'International Tables Vol C Tables 4.2.6.8 and 6.1.1.4'
Zn Zn 0.2839 1.4301 'International Tables Vol C Tables 4.2.6.8 and 6.1.1.4'

loop_
_geom_angle_atom_site_label_1
_geom_angle_atom_site_label_2
_geom_angle_atom_site_label_3
_geom_angle
_geom_angle_site_symmetry_1
_geom_angle_site_symmetry_3
C2 C1 N1 122.4(3) . .
C2 C1 H1 118.8 . .
N1 C1 H1 118.8 . .
C1 C2 C3 121.3(3) . .
C1 C2 H2 119.3 . .
C3 C2 H2 119.3 . .
C2 C3 C4 116.1(3) . .
C2 C3 C6 122.8(3) . .
C4 C3 C6 121.0(3) . .
C5 C4 C3 118.0(3) . .
C5 C4 H4 121.0 . .
C3 C4 H4 121.0 . .
N1 C5 C4 124.9(3) . .
N1 C5 H5 117.6 . .
C4 C5 H5 117.6 . .
C11 C6 C7 119.2(3) . .
C11 C6 C3 120.1(3) . .
C7 C6 C3 120.6(3) . .
C6 C7 C8 120.7(3) . .
C6 C7 H7 119.6 . .
C8 C7 H7 119.6 . .
C9 C8 C7 120.7(3) . .
C9 C8 H8 119.7 . .
C7 C8 H8 119.7 . .
C8 C9 N3 121.9(3) . .
C8 C9 C10 118.3(3) . .
N3 C9 C10 119.8(3) . .
C11 C10 C9 119.8(3) . .
C11 C10 H10 120.1 . .
C9 C10 H10 120.1 . .
C6 C11 C10 121.3(3) . .
C6 C11 H11 119.4 . .
C10 C11 H11 119.4 . .
C13 C12 C17 120.0(3) . .
C13 C12 N3 120.7(3) . .
C17 C12 N3 119.3(3) . .
C14 C13 C12 120.0(3) . .
C14 C13 H13 120.0 . .
C12 C13 H13 120.0 . .
C15 C14 C13 120.0(3) . .
C15 C14 H14 120.0 . .
C13 C14 H14 120.0 . .
C14 C15 C16 120.0(3) . .
C14 C15 C18 119.3(3) . .
C16 C15 C18 120.6(3) . .
C15 C16 C17 120.0(3) . .
C15 C16 H16 120.0 . .
C17 C16 H16 120.0 . .
C16 C17 C12 120.0(3) . .
C16 C17 H17 120.0 . .
C12 C17 H17 120.0 . .
C19 C18 C22 116.0(3) . .
C19 C18 C15 121.8(3) . .
C22 C18 C15 122.1(3) . .
C20 C19 C18 119.9(3) . .
C20 C19 H19 120.1 . .
C18 C19 H19 120.1 . .
N2 C20 C19 124.4(3) . .
N2 C20 H20 117.8 . .
C19 C20 H20 117.8 . .
N2 C21 C22 124.6(3) . .
N2 C21 H21 117.7 . .
C22 C21 H21 117.7 . .
C21 C22 C18 119.3(3) . .
C21 C22 H22 120.3 . .
C18 C22 H22 120.3 . .
C24 C23 C28 116.6(3) . .
C24 C23 N3 121.5(3) . .
C28 C23 N3 121.9(3) . .
C23 C24 C25 120.8(3) . .
C23 C24 H24 119.6 . .
C25 C24 H24 119.6 . .
C26 C25 C24 121.5(3) . .
C26 C25 H25 119.3 . .
C24 C25 H25 119.3 . .
C25 C26 C27 117.0(3) . .
C25 C26 C29 120.6(3) . .
C27 C26 C29 122.4(3) . .
C28 C27 C26 120.1(3) . .
C28 C27 H27 120.0 . .
C26 C27 H27 120.0 . .
C27 C28 C23 123.8(3) . .
C27 C28 H28 118.1 . .
C23 C28 H28 118.1 . .
C30 C29 C34 118.7(3) . .
C30 C29 C26 120.4(3) . .
C34 C29 C26 120.9(3) . .
C29 C30 C31 121.8(3) . .
C29 C30 H30 119.1 . .
C31 C30 H30 119.1 . .
C32 C31 C30 118.1(3) . .
C32 C31 H31 120.9 . .
C30 C31 H31 120.9 . .
C33 C32 C31 119.8(3) . .
C33 C32 N4 122.6(3) . .
C31 C32 N4 117.5(3) . .
C32 C33 C34 119.6(3) . .
C32 C33 H33 120.2 . .
C34 C33 H33 120.2 . .
C29 C34 C33 121.8(3) . .
C29 C34 H34 119.1 . .
C33 C34 H34 119.1 . .
C36 C35 C40 120.0(3) . .
C36 C35 N4 117.4(3) . .
C40 C35 N4 122.6(3) . .
C35 C36 C37 120.0(3) . .
C35 C36 H36 120.0 . .
C37 C36 H36 120.0 . .
C38 C37 C36 120.0(3) . .
C38 C37 H37 120.0 . .
C36 C37 H37 120.0 . .
C37 C38 C39 120.0(3) . .
C37 C38 C41 119.6(3) . .
C39 C38 C41 120.4(3) . .
C40 C39 C38 120.0(3) . .
C40 C39 H39 120.0 . .
C38 C39 H39 120.0 . .
C39 C40 C35 120.0(3) . .
C39 C40 H40 120.0 . .
C35 C40 H40 120.0 . .
C42 C41 C45 115.3(3) . .
C42 C41 C38 123.5(3) . .
C45 C41 C38 121.2(3) . .
C43 C42 C41 120.8(3) . .
C43 C42 H42 119.6 . .
C41 C42 H42 119.6 . .
N5 C43 C42 122.6(3) . .
N5 C43 H43 118.7 . .
C42 C43 H43 118.7 . .
N5 C44 C45 122.5(3) . .
N5 C44 H44 118.8 . .
C45 C44 H44 118.8 . .
C44 C45 C41 121.0(3) . .
C44 C45 H45 119.5 . .
C41 C45 H45 119.5 . .
C51 C46 C47 118.9(3) . .
C51 C46 N4 119.7(3) . .
C47 C46 N4 121.3(3) . .
C46 C47 C48 121.1(3) . .
C46 C47 H47 119.5 . .
C48 C47 H47 119.5 . .
C47 C48 C49 121.0(3) . .
C47 C48 H48 119.5 . .
C49 C48 H48 119.5 . .
C50 C49 C48 115.7(3) . .
C50 C49 C52 122.4(3) . 5_765
C48 C49 C52 121.7(3) . 5_765
C49 C50 C51 123.8(3) . .
C49 C50 H50 118.1 . .
C51 C50 H50 118.1 . .
C46 C51 C50 119.5(3) . .
C46 C51 H51 120.3 . .
C50 C51 H51 120.3 . .
C53 C52 C56 113.5(3) . .
C53 C52 C49 123.3(3) . 5_765
C56 C52 C49 122.1(3) . 5_765
C54 C53 C52 120.1(3) . .
C54 C53 H53 120.0 . .
C52 C53 H53 120.0 . .
N6 C54 C53 125.6(3) . .
N6 C54 H54 117.2 . .
C53 C54 H54 117.2 . .
N6 C55 C56 124.0(3) . .
N6 C55 H55 118.0 . .
C56 C55 H55 118.0 . .
C55 C56 C52 120.0(3) . .
C55 C56 H56 120.0 . .
C52 C56 H56 120.0 . .
O2 C57 O1 122.2(2) . .
O2 C57 C58 119.4(3) . .
O1 C57 C58 118.4(3) . .
C59 C58 C63 120.0(3) . .
C59 C58 C57 120.7(3) . .
C63 C58 C57 119.2(3) . .
C58 C59 C60 120.0(3) . .
C58 C59 H59 120.0 . .
C60 C59 H59 120.0 . .
C61 C60 C59 120.0(3) . .
C61 C60 H60 120.0 . .
C59 C60 H60 120.0 . .
C62 C61 C60 120.0(3) . .
C62 C61 O3 120.0(3) . .
C60 C61 O3 120.0(3) . .
C61 C62 C63 120.0(3) . .
C61 C62 H62 120.0 . .
C63 C62 H62 120.0 . .
C62 C63 C58 120.0(3) . .
C62 C63 H63 120.0 . .
C58 C63 H63 120.0 . .
C69 C64 C65 120.9(3) . .
C69 C64 O3 123.2(3) . 8_455
C65 C64 O3 115.9(2) . 8_455
C66 C65 C64 120.2(3) . .
C66 C65 H65 119.9 . .
C64 C65 H65 119.9 . .
C65 C66 C67 120.4(3) . .
C65 C66 H66 119.8 . .
C67 C66 H66 119.8 . .
C68 C67 C66 117.9(3) . .
C68 C67 C70 120.4(3) . .
C66 C67 C70 121.6(3) . .
C69 C68 C67 121.4(3) . .
C69 C68 H68 119.3 . .
C67 C68 H68 119.3 . .
C64 C69 C68 119.2(3) . .
C64 C69 H69 120.4 . .
C68 C69 H69 120.4 . .
O4 C70 O5 121.2(2) . .
O4 C70 C67 120.1(3) . .
O5 C70 C67 118.6(2) . .
O7 C71 O6 120.4(3) . .
O7 C71 C72 120.3(3) . .
O6 C71 C72 119.2(3) . .
C73 C72 C77 116.8(3) . .
C73 C72 C71 121.4(3) . .
C77 C72 C71 121.8(3) . .
C72 C73 C74 123.3(3) . .
C72 C73 H73 118.3 . .
C74 C73 H73 118.3 . .
C73 C74 C75 116.6(3) . .
C73 C74 H74 121.7 . .
C75 C74 H74 121.7 . .
C76 C75 C74 122.1(3) . .
C76 C75 O8 115.5(3) . .
C74 C75 O8 122.4(3) . .
C77 C76 C75 117.9(3) . .
C77 C76 H76 121.0 . .
C75 C76 H76 121.0 . .
C76 C77 C72 122.9(3) . .
C76 C77 H77 118.5 . .
C72 C77 H77 118.5 . .
C79 C78 C83 120.0(3) . .
C79 C78 O8 121.1(3) . .
C83 C78 O8 118.9(3) . .
C78 C79 C80 120.0(3) . .
C78 C79 H79 120.0 . .
C80 C79 H79 120.0 . .
C81 C80 C79 120.0(3) . .
C81 C80 H80 120.0 . .
C79 C80 H80 120.0 . .
C80 C81 C82 120.0(3) . .
C80 C81 C84 118.8(3) . 8_556
C82 C81 C84 121.2(3) . 8_556
C81 C82 C83 120.0(3) . .
C81 C82 H82 120.0 . .
C83 C82 H82 120.0 . .
C82 C83 C78 120.0(3) . .
C82 C83 H83 120.0 . .
C78 C83 H83 120.0 . .
O9 C84 O10 120.1(3) . .
O9 C84 C81 121.0(3) . 8_455
O10 C84 C81 118.9(3) . 8_455
C5 N1 C1 117.09(19) . .
C5 N1 Zn1 120.91(14) . .
C1 N1 Zn1 121.68(14) . .
C20 N2 C21 115.83(19) . .
C20 N2 Zn2 121.27(14) . 4_655
C21 N2 Zn2 122.24(14) . 4_655
C12 N3 C9 123.81(18) . .
C12 N3 C23 119.75(17) . .
C9 N3 C23 116.44(17) . .
C32 N4 C46 118.37(17) . .
C32 N4 C35 117.19(17) . .
C46 N4 C35 121.33(19) . .
C44 N5 C43 117.67(19) . .
C44 N5 Zn1 118.10(14) . 8
C43 N5 Zn1 124.22(14) . 8
C54 N6 C55 115.07(19) . .
C54 N6 Zn2 126.45(14) . .
C55 N6 Zn2 118.36(15) . .
C57 O1 Zn1 89.98(14) . .
C57 O2 Zn1 93.92(14) . .
C64 O3 C61 117.40(17) 8_556 .
C70 O4 Zn1 93.42(14) . .
C70 O5 Zn2 163.81(13) . .
C70 O5 Zn1 91.86(13) . .
Zn2 O5 Zn1 104.28(7) . .
C71 O6 Zn1 163.5(2) . .
C71 O6 Zn2 92.15(18) . .
Zn1 O6 Zn2 104.23(8) . .
C71 O7 Zn2 94.37(19) . .
C78 O8 C75 116.9(2) . .
C84 O9 Zn2 94.17(19) . .
C84 O10 Zn2 91.81(18) . .
N5 Zn1 N1 176.31(9) 8_456 .
N5 Zn1 O2 96.96(8) 8_456 .
N1 Zn1 O2 81.45(8) . .
N5 Zn1 O6 88.51(7) 8_456 .
N1 Zn1 O6 88.20(8) . .
O2 Zn1 O6 90.87(7) . .
N5 Zn1 O4 92.73(8) 8_456 .
N1 Zn1 O4 90.63(8) . .
O2 Zn1 O4 139.36(7) . .
O6 Zn1 O4 128.87(7) . .
N5 Zn1 O1 93.86(8) 8_456 .
N1 Zn1 O1 87.86(8) . .
O2 Zn1 O1 53.48(7) . .
O6 Zn1 O1 144.31(7) . .
O4 Zn1 O1 86.63(7) . .
N5 Zn1 O5 92.90(7) 8_456 .
N1 Zn1 O5 87.89(8) . .
O2 Zn1 O5 163.17(6) . .
O6 Zn1 O5 75.73(7) . .
O4 Zn1 O5 53.14(6) . .
O1 Zn1 O5 139.48(7) . .
N2 Zn2 N6 174.63(9) 4_645 .
N2 Zn2 O9 81.67(8) 4_645 .
N6 Zn2 O9 95.32(8) . .
N2 Zn2 O10 88.02(7) 4_645 .
N6 Zn2 O10 93.76(7) . .
O9 Zn2 O10 53.45(7) . .
N2 Zn2 O7 91.92(7) 4_645 .
N6 Zn2 O7 93.22(8) . .
O9 Zn2 O7 140.31(7) . .
O10 Zn2 O7 87.39(7) . .
N2 Zn2 O5 88.60(7) 4_645 .
N6 Zn2 O5 86.99(7) . .
O9 Zn2 O5 90.86(7) . .
O10 Zn2 O5 144.25(7) . .
O7 Zn2 O5 128.30(7) . .
N2 Zn2 O6 87.99(7) 4_645 .
N6 Zn2 O6 93.89(8) . .
O9 Zn2 O6 163.29(7) . .
O10 Zn2 O6 139.64(7) . .
O7 Zn2 O6 52.65(7) . .
O5 Zn2 O6 75.72(7) . .

loop_
_geom_bond_atom_site_label_1
_geom_bond_atom_site_label_2
_geom_bond_distance
_geom_bond_site_symmetry_2
C1 C2 1.343(4) .
C1 N1 1.347(3) .
C1 H1 0.9300 .
C2 C3 1.397(4) .
C2 H2 0.9300 .
C3 C4 1.410(4) .
C3 C6 1.494(4) .
C4 C5 1.368(4) .
C4 H4 0.9300 .
C5 N1 1.321(3) .
C5 H5 0.9300 .
C6 C11 1.366(4) .
C6 C7 1.385(4) .
C7 C8 1.407(4) .
C7 H7 0.9300 .
C8 C9 1.380(4) .
C8 H8 0.9300 .
C9 N3 1.405(3) .
C9 C10 1.418(4) .
C10 C11 1.404(4) .
C10 H10 0.9300 .
C11 H11 0.9300 .
C12 C13 1.390(4) .
C12 C17 1.390(4) .
C12 N3 1.400(3) .
C13 C14 1.390(4) .
C13 H13 0.9300 .
C14 C15 1.390(4) .
C14 H14 0.9300 .
C15 C16 1.390(4) .
C15 C18 1.505(4) .
C16 C17 1.390(4) .
C16 H16 0.9300 .
C17 H17 0.9300 .
C18 C19 1.410(4) .
C18 C22 1.428(4) .
C19 C20 1.369(4) .
C19 H19 0.9300 .
C20 N2 1.352(3) .
C20 H20 0.9300 .
C21 N2 1.355(3) .
C21 C22 1.365(4) .
C21 H21 0.9300 .
C22 H22 0.9300 .
C23 C24 1.361(4) .
C23 C28 1.394(4) .
C23 N3 1.432(3) .
C24 C25 1.399(4) .
C24 H24 0.9300 .
C25 C26 1.375(4) .
C25 H25 0.9300 .
C26 C27 1.406(4) .
C26 C29 1.506(4) .
C27 C28 1.334(4) .
C27 H27 0.9300 .
C28 H28 0.9300 .
C29 C30 1.343(4) .
C29 C34 1.371(4) .
C30 C31 1.420(4) .
C30 H30 0.9300 .
C31 C32 1.407(4) .
C31 H31 0.9300 .
C32 C33 1.360(4) .
C32 N4 1.423(3) .
C33 C34 1.398(4) .
C33 H33 0.9300 .
C34 H34 0.9300 .
C35 C36 1.390(4) .
C35 C40 1.390(4) .
C35 N4 1.431(3) .
C36 C37 1.390(4) .
C36 H36 0.9300 .
C37 C38 1.390(4) .
C37 H37 0.9300 .
C38 C39 1.390(4) .
C38 C41 1.493(4) .
C39 C40 1.390(4) .
C39 H39 0.9300 .
C40 H40 0.9300 .
C41 C42 1.384(4) .
C41 C45 1.402(4) .
C42 C43 1.359(4) .
C42 H42 0.9300 .
C43 N5 1.347(3) .
C43 H43 0.9300 .
C44 N5 1.328(3) .
C44 C45 1.357(4) .
C44 H44 0.9300 .
C45 H45 0.9300 .
C46 C51 1.365(4) .
C46 C47 1.366(4) .
C46 N4 1.430(3) .
C47 C48 1.385(4) .
C47 H47 0.9300 .
C48 C49 1.400(4) .
C48 H48 0.9300 .
C49 C50 1.364(4) .
C49 C52 1.469(4) 5_765
C50 C51 1.380(4) .
C50 H50 0.9300 .
C51 H51 0.9300 .
C52 C53 1.374(4) .
C52 C56 1.404(4) .
C52 C49 1.469(4) 5_765
C53 C54 1.365(4) .
C53 H53 0.9300 .
C54 N6 1.299(3) .
C54 H54 0.9300 .
C55 N6 1.314(3) .
C55 C56 1.364(4) .
C55 H55 0.9300 .
C56 H56 0.9300 .
C57 O2 1.235(3) .
C57 O1 1.241(3) .
C57 C58 1.482(4) .
C58 C59 1.390(4) .
C58 C63 1.390(4) .
C59 C60 1.390(4) .
C59 H59 0.9300 .
C60 C61 1.390(4) .
C60 H60 0.9300 .
C61 C62 1.390(4) .
C61 O3 1.402(3) .
C62 C63 1.390(4) .
C62 H62 0.9300 .
C63 H63 0.9300 .
C64 C69 1.361(4) .
C64 C65 1.379(4) .
C64 O3 1.382(3) 8_455
C65 C66 1.362(4) .
C65 H65 0.9300 .
C66 C67 1.400(4) .
C66 H66 0.9300 .
C67 C68 1.387(4) .
C67 C70 1.509(4) .
C68 C69 1.376(4) .
C68 H68 0.9300 .
C69 H69 0.9300 .
C70 O4 1.250(3) .
C70 O5 1.253(3) .
C71 O7 1.241(3) .
C71 O6 1.243(3) .
C71 C72 1.500(4) .
C72 C73 1.362(4) .
C72 C77 1.405(4) .
C73 C74 1.388(4) .
C73 H73 0.9300 .
C74 C75 1.390(4) .
C74 H74 0.9300 .
C75 C76 1.387(4) .
C75 O8 1.396(3) .
C76 C77 1.347(4) .
C76 H76 0.9300 .
C77 H77 0.9300 .
C78 C79 1.390(4) .
C78 C83 1.390(4) .
C78 O8 1.392(3) .
C79 C80 1.390(4) .
C79 H79 0.9300 .
C80 C81 1.390(4) .
C80 H80 0.9300 .
C81 C82 1.390(4) .
C81 C84 1.482(4) 8_556
C82 C83 1.390(4) .
C82 H82 0.9300 .
C83 H83 0.9300 .
C84 O9 1.222(3) .
C84 O10 1.259(3) .
C84 C81 1.482(4) 8_455
N1 Zn1 2.324(2) .
N2 Zn2 2.308(2) 4_655
N5 Zn1 2.289(2) 8
N6 Zn2 2.320(2) .
O1 Zn1 2.448(2) .
O2 Zn1 2.368(2) .
O3 C64 1.382(3) 8_556
O4 Zn1 2.420(2) .
O5 Zn2 2.4164(19) .
O5 Zn1 2.452(2) .
O6 Zn1 2.417(2) .
O6 Zn2 2.453(2) .
O7 Zn2 2.407(2) .
O9 Zn2 2.375(2) .
O10 Zn2 2.404(2) .
Zn1 N5 2.289(2) 8_456
Zn2 N2 2.308(2) 4_645

loop_
_geom_torsion_atom_site_label_1
_geom_torsion_atom_site_label_2
_geom_torsion_atom_site_label_3
_geom_torsion_atom_site_label_4
_geom_torsion
_geom_torsion_site_symmetry_1
_geom_torsion_site_symmetry_2
_geom_torsion_site_symmetry_3
_geom_torsion_site_symmetry_4
N1 C1 C2 C3 3.4(5) . . . .
C1 C2 C3 C4 -2.0(5) . . . .
C1 C2 C3 C6 -179.1(3) . . . .
C2 C3 C4 C5 1.7(4) . . . .
C6 C3 C4 C5 178.7(3) . . . .
C3 C4 C5 N1 -2.8(5) . . . .
C2 C3 C6 C11 149.3(3) . . . .
C4 C3 C6 C11 -27.6(5) . . . .
C2 C3 C6 C7 -28.3(5) . . . .
C4 C3 C6 C7 154.8(3) . . . .
C11 C6 C7 C8 -0.5(5) . . . .
C3 C6 C7 C8 177.1(3) . . . .
C6 C7 C8 C9 -0.9(5) . . . .
C7 C8 C9 N3 -177.8(3) . . . .
C7 C8 C9 C10 0.0(5) . . . .
C8 C9 C10 C11 2.2(5) . . . .
N3 C9 C10 C11 -180.0(3) . . . .
C7 C6 C11 C10 2.7(5) . . . .
C3 C6 C11 C10 -174.9(3) . . . .
C9 C10 C11 C6 -3.7(5) . . . .
C17 C12 C13 C14 0.0(5) . . . .
N3 C12 C13 C14 177.1(3) . . . .
C12 C13 C14 C15 0.0(5) . . . .
C13 C14 C15 C16 0.0(5) . . . .
C13 C14 C15 C18 -177.2(3) . . . .
C14 C15 C16 C17 0.0(5) . . . .
C18 C15 C16 C17 177.1(3) . . . .
C15 C16 C17 C12 0.0(5) . . . .
C13 C12 C17 C16 0.0(5) . . . .
N3 C12 C17 C16 -177.2(3) . . . .
C14 C15 C18 C19 -28.4(5) . . . .
C16 C15 C18 C19 154.4(3) . . . .
C14 C15 C18 C22 149.1(3) . . . .
C16 C15 C18 C22 -28.1(5) . . . .
C22 C18 C19 C20 -1.2(4) . . . .
C15 C18 C19 C20 176.5(3) . . . .
C18 C19 C20 N2 1.5(5) . . . .
N2 C21 C22 C18 0.1(5) . . . .
C19 C18 C22 C21 0.5(4) . . . .
C15 C18 C22 C21 -177.2(3) . . . .
C28 C23 C24 C25 -0.8(5) . . . .
N3 C23 C24 C25 -178.4(3) . . . .
C23 C24 C25 C26 -2.6(5) . . . .
C24 C25 C26 C27 5.9(5) . . . .
C24 C25 C26 C29 -175.1(3) . . . .
C25 C26 C27 C28 -6.0(5) . . . .
C29 C26 C27 C28 175.1(3) . . . .
C26 C27 C28 C23 2.8(5) . . . .
C24 C23 C28 C27 0.7(5) . . . .
N3 C23 C28 C27 178.3(3) . . . .
C25 C26 C29 C30 16.1(5) . . . .
C27 C26 C29 C30 -165.0(3) . . . .
C25 C26 C29 C34 -164.9(3) . . . .
C27 C26 C29 C34 14.0(5) . . . .
C34 C29 C30 C31 0.4(5) . . . .
C26 C29 C30 C31 179.4(3) . . . .
C29 C30 C31 C32 -2.3(5) . . . .
C30 C31 C32 C33 1.9(5) . . . .
C30 C31 C32 N4 -177.9(2) . . . .
C31 C32 C33 C34 0.3(5) . . . .
N4 C32 C33 C34 -180.0(3) . . . .
C30 C29 C34 C33 1.9(5) . . . .
C26 C29 C34 C33 -177.1(3) . . . .
C32 C33 C34 C29 -2.2(5) . . . .
C40 C35 C36 C37 0.0(5) . . . .
N4 C35 C36 C37 178.9(3) . . . .
C35 C36 C37 C38 0.0(5) . . . .
C36 C37 C38 C39 0.0(5) . . . .
C36 C37 C38 C41 178.3(3) . . . .
C37 C38 C39 C40 0.0(5) . . . .
C41 C38 C39 C40 -178.3(3) . . . .
C38 C39 C40 C35 0.0(5) . . . .
C36 C35 C40 C39 0.0(5) . . . .
N4 C35 C40 C39 -178.8(3) . . . .
C37 C38 C41 C42 39.4(5) . . . .
C39 C38 C41 C42 -142.3(3) . . . .
C37 C38 C41 C45 -139.6(3) . . . .
C39 C38 C41 C45 38.7(5) . . . .
C45 C41 C42 C43 -2.7(5) . . . .
C38 C41 C42 C43 178.3(3) . . . .
C41 C42 C43 N5 1.1(5) . . . .
N5 C44 C45 C41 -2.4(5) . . . .
C42 C41 C45 C44 3.4(5) . . . .
C38 C41 C45 C44 -177.6(3) . . . .
C51 C46 C47 C48 -0.3(5) . . . .
N4 C46 C47 C48 -176.9(3) . . . .
C46 C47 C48 C49 1.0(5) . . . .
C47 C48 C49 C50 -1.1(5) . . . .
C47 C48 C49 C52 172.9(3) . . . 5_765
C48 C49 C50 C51 0.7(5) . . . .
C52 C49 C50 C51 -173.3(3) 5_765 . . .
C47 C46 C51 C50 -0.1(5) . . . .
N4 C46 C51 C50 176.5(3) . . . .
C49 C50 C51 C46 -0.1(5) . . . .
C56 C52 C53 C54 7.8(5) . . . .
C49 C52 C53 C54 176.0(3) 5_765 . . .
C52 C53 C54 N6 2.7(5) . . . .
N6 C55 C56 C52 12.2(5) . . . .
C53 C52 C56 C55 -14.6(5) . . . .
C49 C52 C56 C55 177.0(3) 5_765 . . .
O2 C57 C58 C59 162.0(3) . . . .
O1 C57 C58 C59 -21.0(4) . . . .
O2 C57 C58 C63 -15.7(4) . . . .
O1 C57 C58 C63 161.3(3) . . . .
C63 C58 C59 C60 0.0(5) . . . .
C57 C58 C59 C60 -177.6(3) . . . .
C58 C59 C60 C61 0.0(5) . . . .
C59 C60 C61 C62 0.0(5) . . . .
C59 C60 C61 O3 180.0(3) . . . .
C60 C61 C62 C63 0.0(5) . . . .
O3 C61 C62 C63 -180.0(3) . . . .
C61 C62 C63 C58 0.0(5) . . . .
C59 C58 C63 C62 0.0(5) . . . .
C57 C58 C63 C62 177.7(3) . . . .
C69 C64 C65 C66 -0.8(5) . . . .
O3 C64 C65 C66 178.0(3) 8_455 . . .
C64 C65 C66 C67 -0.4(5) . . . .
C65 C66 C67 C68 0.9(4) . . . .
C65 C66 C67 C70 -176.5(3) . . . .
C66 C67 C68 C69 -0.2(4) . . . .
C70 C67 C68 C69 177.2(3) . . . .
C65 C64 C69 C68 1.5(5) . . . .
O3 C64 C69 C68 -177.2(3) 8_455 . . .
C67 C68 C69 C64 -0.9(5) . . . .
C68 C67 C70 O4 -172.5(2) . . . .
C66 C67 C70 O4 4.9(4) . . . .
C68 C67 C70 O5 3.5(4) . . . .
C66 C67 C70 O5 -179.1(2) . . . .
O7 C71 C72 C73 171.2(3) . . . .
O6 C71 C72 C73 -5.1(4) . . . .
O7 C71 C72 C77 -6.0(4) . . . .
O6 C71 C72 C77 177.7(3) . . . .
C77 C72 C73 C74 -0.2(5) . . . .
C71 C72 C73 C74 -177.5(3) . . . .
C72 C73 C74 C75 4.5(5) . . . .
C73 C74 C75 C76 -5.3(5) . . . .
C73 C74 C75 O8 177.7(3) . . . .
C74 C75 C76 C77 1.7(5) . . . .
O8 C75 C76 C77 178.9(3) . . . .
C75 C76 C77 C72 2.9(5) . . . .
C73 C72 C77 C76 -3.7(5) . . . .
C71 C72 C77 C76 173.6(3) . . . .
C83 C78 C79 C80 0.0(5) . . . .
O8 C78 C79 C80 -179.7(3) . . . .
C78 C79 C80 C81 0.0(5) . . . .
C79 C80 C81 C82 0.0(5) . . . .
C79 C80 C81 C84 179.1(3) . . . 8_556
C80 C81 C82 C83 0.0(5) . . . .
C84 C81 C82 C83 -179.1(3) 8_556 . . .
C81 C82 C83 C78 0.0(5) . . . .
C79 C78 C83 C82 0.0(5) . . . .
O8 C78 C83 C82 179.7(3) . . . .
C4 C5 N1 C1 3.9(4) . . . .
C4 C5 N1 Zn1 -169.7(2) . . . .
C2 C1 N1 C5 -4.2(4) . . . .
C2 C1 N1 Zn1 169.4(2) . . . .
C19 C20 N2 C21 -1.0(4) . . . .
C19 C20 N2 Zn2 -171.9(2) . . . 4_655
C22 C21 N2 C20 0.2(4) . . . .
C22 C21 N2 Zn2 170.9(2) . . . 4_655
C13 C12 N3 C9 29.3(4) . . . .
C17 C12 N3 C9 -153.6(3) . . . .
C13 C12 N3 C23 -150.7(3) . . . .
C17 C12 N3 C23 26.4(4) . . . .
C8 C9 N3 C12 30.6(4) . . . .
C10 C9 N3 C12 -147.1(3) . . . .
C8 C9 N3 C23 -149.4(3) . . . .
C10 C9 N3 C23 32.9(4) . . . .
C24 C23 N3 C12 -132.4(3) . . . .
C28 C23 N3 C12 50.2(4) . . . .
C24 C23 N3 C9 47.7(4) . . . .
C28 C23 N3 C9 -129.8(3) . . . .
C33 C32 N4 C46 -68.1(4) . . . .
C31 C32 N4 C46 111.7(3) . . . .
C33 C32 N4 C35 131.6(3) . . . .
C31 C32 N4 C35 -48.6(3) . . . .
C51 C46 N4 C32 166.1(3) . . . .
C47 C46 N4 C32 -17.5(4) . . . .
C51 C46 N4 C35 -34.5(4) . . . .
C47 C46 N4 C35 142.0(3) . . . .
C36 C35 N4 C32 -46.3(3) . . . .
C40 C35 N4 C32 132.6(3) . . . .
C36 C35 N4 C46 154.0(3) . . . .
C40 C35 N4 C46 -27.2(4) . . . .
C45 C44 N5 C43 0.6(4) . . . .
C45 C44 N5 Zn1 -178.2(2) . . . 8
C42 C43 N5 C44 0.1(4) . . . .
C42 C43 N5 Zn1 178.8(2) . . . 8
C53 C54 N6 C55 -6.3(4) . . . .
C53 C54 N6 Zn2 177.8(2) . . . .
C56 C55 N6 C54 -1.3(4) . . . .
C56 C55 N6 Zn2 175.0(3) . . . .
O2 C57 O1 Zn1 6.7(2) . . . .
C58 C57 O1 Zn1 -170.3(2) . . . .
O1 C57 O2 Zn1 -6.9(2) . . . .
C58 C57 O2 Zn1 170.0(2) . . . .
C62 C61 O3 C64 83.9(3) . . . 8_556
C60 C61 O3 C64 -96.0(3) . . . 8_556
O5 C70 O4 Zn1 -6.5(2) . . . .
C67 C70 O4 Zn1 169.3(2) . . . .
O4 C70 O5 Zn2 -177.9(4) . . . .
C67 C70 O5 Zn2 6.2(6) . . . .
O4 C70 O5 Zn1 6.4(2) . . . .
C67 C70 O5 Zn1 -169.5(2) . . . .
O7 C71 O6 Zn1 180(75) . . . .
C72 C71 O6 Zn1 -4.0(8) . . . .
O7 C71 O6 Zn2 -6.3(3) . . . .
C72 C71 O6 Zn2 170.1(2) . . . .
O6 C71 O7 Zn2 6.4(3) . . . .
C72 C71 O7 Zn2 -169.9(2) . . . .
C79 C78 O8 C75 80.9(4) . . . .
C83 C78 O8 C75 -98.8(3) . . . .
C76 C75 O8 C78 173.0(3) . . . .
C74 C75 O8 C78 -9.8(4) . . . .
O10 C84 O9 Zn2 7.2(3) . . . .
C81 C84 O9 Zn2 -174.8(3) 8_455 . . .
O9 C84 O10 Zn2 -7.1(3) . . . .
C81 C84 O10 Zn2 174.9(2) 8_455 . . .
C5 N1 Zn1 N5 168.4(13) . . . 8_456
C1 N1 Zn1 N5 -4.9(15) . . . 8_456
C5 N1 Zn1 O2 103.85(17) . . . .
C1 N1 Zn1 O2 -69.44(16) . . . .
C5 N1 Zn1 O6 -165.00(17) . . . .
C1 N1 Zn1 O6 21.72(16) . . . .
C5 N1 Zn1 O4 -36.13(17) . . . .
C1 N1 Zn1 O4 150.59(16) . . . .
C5 N1 Zn1 O1 50.48(17) . . . .
C1 N1 Zn1 O1 -122.81(17) . . . .
C5 N1 Zn1 O5 -89.21(17) . . . .
C1 N1 Zn1 O5 97.50(17) . . . .
C57 O2 Zn1 N5 93.35(13) . . . 8_456
C57 O2 Zn1 N1 -90.00(13) . . . .
C57 O2 Zn1 O6 -178.05(13) . . . .
C57 O2 Zn1 O4 -9.11(16) . . . .
C57 O2 Zn1 O1 3.69(13) . . . .
C57 O2 Zn1 O5 -141.25(19) . . . .
C71 O6 Zn1 N5 81.7(7) . . . 8_456
Zn2 O6 Zn1 N5 -92.14(8) . . . 8_456
C71 O6 Zn1 N1 -96.6(7) . . . .
Zn2 O6 Zn1 N1 89.51(8) . . . .
C71 O6 Zn1 O2 -15.2(7) . . . .
Zn2 O6 Zn1 O2 170.92(7) . . . .
C71 O6 Zn1 O4 174.0(6) . . . .
Zn2 O6 Zn1 O4 0.16(11) . . . .
C71 O6 Zn1 O1 -12.8(7) . . . .
Zn2 O6 Zn1 O1 173.32(8) . . . .
C71 O6 Zn1 O5 175.1(7) . . . .
Zn2 O6 Zn1 O5 1.23(6) . . . .
C70 O4 Zn1 N5 95.14(13) . . . 8_456
C70 O4 Zn1 N1 -83.33(13) . . . .
C70 O4 Zn1 O2 -160.87(13) . . . .
C70 O4 Zn1 O6 4.87(13) . . . .
C70 O4 Zn1 O1 -171.14(13) . . . .
C70 O4 Zn1 O5 3.56(13) . . . .
C57 O1 Zn1 N5 -99.46(13) . . . 8_456
C57 O1 Zn1 N1 77.28(13) . . . .
C57 O1 Zn1 O2 -3.66(13) . . . .
C57 O1 Zn1 O6 -6.64(18) . . . .
C57 O1 Zn1 O4 168.03(13) . . . .
C57 O1 Zn1 O5 161.51(13) . . . .
C70 O5 Zn1 N5 -94.78(13) . . . 8_456
Zn2 O5 Zn1 N5 86.46(8) . . . 8_456
C70 O5 Zn1 N1 88.82(13) . . . .
Zn2 O5 Zn1 N1 -89.93(8) . . . .
C70 O5 Zn1 O2 139.3(2) . . . .
Zn2 O5 Zn1 O2 -39.4(3) . . . .
C70 O5 Zn1 O6 177.50(13) . . . .
Zn2 O5 Zn1 O6 -1.25(6) . . . .
C70 O5 Zn1 O4 -3.55(13) . . . .
Zn2 O5 Zn1 O4 177.70(10) . . . .
C70 O5 Zn1 O1 4.60(15) . . . .
Zn2 O5 Zn1 O1 -174.15(7) . . . .
C54 N6 Zn2 N2 -18.2(10) . . . 4_645
C55 N6 Zn2 N2 166.0(8) . . . 4_645
C54 N6 Zn2 O9 -73.83(19) . . . .
C55 N6 Zn2 O9 110.36(16) . . . .
C54 N6 Zn2 O10 -127.44(18) . . . .
C55 N6 Zn2 O10 56.75(16) . . . .
C54 N6 Zn2 O7 144.97(18) . . . .
C55 N6 Zn2 O7 -30.84(16) . . . .
C54 N6 Zn2 O5 16.75(18) . . . .
C55 N6 Zn2 O5 -159.05(16) . . . .
C54 N6 Zn2 O6 92.21(19) . . . .
C55 N6 Zn2 O6 -83.59(16) . . . .
C84 O9 Zn2 N2 89.67(19) . . . 4_645
C84 O9 Zn2 N6 -94.81(18) . . . .
C84 O9 Zn2 O10 -4.06(17) . . . .
C84 O9 Zn2 O7 6.8(2) . . . .
C84 O9 Zn2 O5 178.13(18) . . . .
C84 O9 Zn2 O6 142.0(2) . . . .
C84 O10 Zn2 N2 -77.16(18) . . . 4_645
C84 O10 Zn2 N6 97.77(18) . . . .
C84 O10 Zn2 O9 3.93(17) . . . .
C84 O10 Zn2 O7 -169.17(18) . . . .
C84 O10 Zn2 O5 7.7(2) . . . .
C84 O10 Zn2 O6 -161.72(16) . . . .
C71 O7 Zn2 N2 82.49(17) . . . 4_645
C71 O7 Zn2 N6 -95.96(17) . . . .
C71 O7 Zn2 O9 161.73(16) . . . .
C71 O7 Zn2 O10 170.42(17) . . . .
C71 O7 Zn2 O5 -7.24(19) . . . .
C71 O7 Zn2 O6 -3.52(16) . . . .
C70 O5 Zn2 N2 97.4(5) . . . 4_645
Zn1 O5 Zn2 N2 -87.05(8) . . . 4_645
C70 O5 Zn2 N6 -79.5(5) . . . .
Zn1 O5 Zn2 N6 96.02(8) . . . .
C70 O5 Zn2 O9 15.8(5) . . . .
Zn1 O5 Zn2 O9 -168.69(7) . . . .
C70 O5 Zn2 O10 12.8(5) . . . .
Zn1 O5 Zn2 O10 -171.71(8) . . . .
C70 O5 Zn2 O7 -171.2(5) . . . .
Zn1 O5 Zn2 O7 4.29(11) . . . .
C70 O5 Zn2 O6 -174.3(5) . . . .
Zn1 O5 Zn2 O6 1.23(6) . . . .
C71 O6 Zn2 N2 -90.45(17) . . . 4_645
Zn1 O6 Zn2 N2 87.81(8) . . . 4_645
C71 O6 Zn2 N6 94.59(17) . . . .
Zn1 O6 Zn2 N6 -87.15(8) . . . .
C71 O6 Zn2 O9 -142.1(2) . . . .
Zn1 O6 Zn2 O9 36.2(3) . . . .
C71 O6 Zn2 O10 -5.9(2) . . . .
Zn1 O6 Zn2 O10 172.38(7) . . . .
C71 O6 Zn2 O7 3.50(16) . . . .
Zn1 O6 Zn2 O7 -178.24(10) . . . .
C71 O6 Zn2 O5 -179.51(18) . . . .
Zn1 O6 Zn2 O5 -1.25(6) . . . .

loop_
_platon_squeeze_void_nr
_platon_squeeze_void_average_x
_platon_squeeze_void_average_y
_platon_squeeze_void_average_z
_platon_squeeze_void_volume
_platon_squeeze_void_count_electrons
_platon_squeeze_void_content
1 0.000 0.000 -0.008 4781 220 ' '
2 0.500 0.500 -0.006 4780 220 ' '
